data_1558568
loop_
_publ_author_name
'Pederson, Petra J.'
'Cai, Shengxin'
'Carver, Chase'
'Powell, Douglas R.'
'Risinger, April L.'
'Grkovic, Tanja'
'O'Keefe, Barry R'
'Mooberry, Susan L.'
'Cichewicz, Robert H.'

_publ_section_title
;
 Triple-Negative Breast Cancer Cells Exhibit Differential Sensitivity to
 Cardenolides from <i>Calotropis gigantea</i>.
;
_journal_issue 7
_journal_name_full 'Journal of natural products'
_journal_page_first 2269
_journal_page_last 2280
_journal_paper_doi 10.1021/acs.jnatprod.0c00423
_journal_volume 83
_journal_year 2020
_chemical_absolute_configuration ad
_chemical_formula_moiety 'C29 H40 O10'
_chemical_formula_sum 'C29 H40 O10'
_chemical_formula_weight 548.61
_space_group_crystal_system orthorhombic
_space_group_IT_number 18
_space_group_name_Hall 'P 2 2ab'
_space_group_name_H-M_alt 'P 21 21 2'
_atom_sites_solution_hydrogens mixed
_atom_sites_solution_primary dual
_atom_sites_solution_secondary difmap
_audit_creation_method SHELXL-2018/3
_cell_angle_alpha 90
_cell_angle_beta 90
_cell_angle_gamma 90
_cell_formula_units_Z 8
_cell_length_a 14.5716(3)
_cell_length_b 30.3441(7)
_cell_length_c 12.1350(3)
_cell_measurement_reflns_used 9888
_cell_measurement_temperature 100(2)
_cell_measurement_theta_max 29.20
_cell_measurement_theta_min 2.28
_cell_volume 5365.6(2)
_computing_cell_refinement 'SAINT (Bruker, 2016)'
_computing_data_collection 'APEX3 (Bruker, 2018)'
_computing_data_reduction 'SAINT (Bruker, 2016)'
_computing_molecular_graphics 'Mercury (CCDC, 2018)'
_computing_publication_material 'SHELXL-2018/3 (Sheldrick, 2015b)'
_computing_structure_refinement 'SHELXL-2018/3 (Sheldrick, 2015b)'
_computing_structure_solution 'SHELXT (Sheldrick, 2015a)'
_diffrn_ambient_temperature 100(2)
_diffrn_measured_fraction_theta_full 0.997
_diffrn_measured_fraction_theta_max 0.997
_diffrn_measurement_device '\k--geometry diffractometer'
_diffrn_measurement_method '\w and \f scans'
_diffrn_radiation_monochromator 'multilayer mirror'
_diffrn_radiation_type MoK\a
_diffrn_radiation_wavelength 0.71073
_diffrn_reflns_av_R_equivalents 0.0588
_diffrn_reflns_av_unetI/netI 0.0547
_diffrn_reflns_Laue_measured_fraction_full 0.997
_diffrn_reflns_Laue_measured_fraction_max 0.997
_diffrn_reflns_limit_h_max 19
_diffrn_reflns_limit_h_min -19
_diffrn_reflns_limit_k_max 41
_diffrn_reflns_limit_k_min -41
_diffrn_reflns_limit_l_max 16
_diffrn_reflns_limit_l_min -16
_diffrn_reflns_number 50626
_diffrn_reflns_point_group_measured_fraction_full 0.997
_diffrn_reflns_point_group_measured_fraction_max 0.994
_diffrn_reflns_theta_full 25.242
_diffrn_reflns_theta_max 29.205
_diffrn_reflns_theta_min 2.184
_diffrn_source 'microfocus sealed tube'
_diffrn_source_type 'Incoatec I\mS 3.0'
_exptl_absorpt_coefficient_mu 0.102
_exptl_absorpt_correction_T_max 0.989
_exptl_absorpt_correction_T_min 0.974
_exptl_absorpt_correction_type multi-scan
_exptl_absorpt_process_details
; 
 SADABS 2016/2: Krause, L., Herbst-Irmer, R., Sheldrick G.M. & Stalke D., 
 J. Appl. Cryst. 48 (2015) 3-10 
;
_exptl_crystal_colour colourless
_exptl_crystal_density_diffrn 1.358
_exptl_crystal_description block
_exptl_crystal_F_000 2352
_exptl_crystal_size_max 0.256
_exptl_crystal_size_mid 0.210
_exptl_crystal_size_min 0.104
_refine_diff_density_max 0.334
_refine_diff_density_min -0.213
_refine_diff_density_rms 0.046
_refine_ls_abs_structure_details
; 
 Flack x determined using 5437 quotients [(I+)-(I-)]/[(I+)+(I-)] 
 (Parsons, Flack and Wagner, Acta Cryst. B69 (2013) 249-259). 
 
 Hooft y      = 0.2(2)
 P2(true)     = 0.997
 P3(true)     = 0.695
 P3(rac-twin) = 0.303
 P3(false)    = 0.002
;
_refine_ls_abs_structure_Flack -0.2(3)
_refine_ls_extinction_method none
_refine_ls_goodness_of_fit_ref 0.958
_refine_ls_hydrogen_treatment mixed
_refine_ls_matrix_type full
_refine_ls_number_parameters 741
_refine_ls_number_reflns 14462
_refine_ls_number_restraints 1
_refine_ls_restrained_S_all 0.958
_refine_ls_R_factor_all 0.0448
_refine_ls_R_factor_gt 0.0398
_refine_ls_shift/su_max 0.001
_refine_ls_shift/su_mean 0.000
_refine_ls_structure_factor_coef Fsqd
_refine_ls_weighting_details 'w=1/[\s^2^(Fo^2^)+(0.0550P)^2^+1.2000P] where P=(Fo^2^+2Fc^2^)/3'
_refine_ls_weighting_scheme calc
_refine_ls_wR_factor_gt 0.0998
_refine_ls_wR_factor_ref 0.1041
_reflns_Friedel_coverage 0.816
_reflns_Friedel_fraction_full 0.997
_reflns_Friedel_fraction_max 0.991
_reflns_number_gt 13262
_reflns_number_total 14462
_reflns_threshold_expression 'I > 2\s(I)'
_cod_data_source_file np0c00423_si_007.cif
_cod_data_source_block compound_8
_cod_depositor_comments 'Adding full bibliography for 1558566--1558571.cif.'
_cod_database_code 1558568
_shelx_space_group_comment
; 
The symmetry employed for this shelxl refinement is uniquely defined 
by the following loop, which should always be used as a source of 
symmetry information in preference to the above space-group names. 
They are only intended as comments. 
;
_shelx_estimated_absorpt_t_min 0.974
_shelx_estimated_absorpt_t_max 0.989

loop_
_space_group_symop_operation_xyz
'x, y, z'
'-x, -y, z'
'-x+1/2, y+1/2, -z'
'x+1/2, -y+1/2, -z'

loop_
_atom_site_label
_atom_site_type_symbol
_atom_site_fract_x
_atom_site_fract_y
_atom_site_fract_z
_atom_site_U_iso_or_equiv
_atom_site_adp_type
_atom_site_occupancy
_atom_site_site_symmetry_order
_atom_site_calc_flag
_atom_site_refinement_flags_posn
_atom_site_refinement_flags_adp
_atom_site_refinement_flags_occupancy
_atom_site_disorder_assembly
_atom_site_disorder_group
O1A O 0.80698(10) 0.42062(5) 0.95812(12) 0.0158(3) Uani 1 1 d . . . . .
O2A O 0.93432(10) 0.44335(5) 1.12410(11) 0.0147(3) Uani 1 1 d . . . . .
O3A O 0.57978(10) 0.68262(5) 1.07405(11) 0.0127(3) Uani 1 1 d . . . . .
H3AO H 0.6268(18) 0.7010(9) 1.078(2) 0.015 Uiso 1 1 d . U . . .
O4A O 0.60503(12) 0.47748(5) 1.15867(14) 0.0260(4) Uani 1 1 d . . . . .
O5A O 0.34367(11) 0.76481(5) 0.96219(14) 0.0221(3) Uani 1 1 d . . . . .
O6A O 0.20338(11) 0.75029(5) 0.89835(15) 0.0256(4) Uani 1 1 d . . . . .
O7A O 1.00873(10) 0.42424(5) 0.96650(11) 0.0161(3) Uani 1 1 d . . . . .
O8A O 0.81482(11) 0.36781(5) 1.09409(14) 0.0221(3) Uani 1 1 d . . . . .
H8AO H 0.8299(19) 0.3412(10) 1.090(2) 0.026 Uiso 1 1 d . U . . .
O9A O 0.91682(12) 0.31568(5) 0.97273(14) 0.0237(3) Uani 1 1 d . . . . .
H9AO H 0.894(2) 0.2942(10) 0.939(2) 0.028 Uiso 1 1 d . U . . .
O10A O 0.98836(12) 0.33488(5) 0.76793(13) 0.0239(3) Uani 1 1 d . . . . .
H10A H 0.953(2) 0.3314(10) 0.710(2) 0.029 Uiso 1 1 d . U . . .
C1A C 0.72505(13) 0.48929(6) 0.98230(16) 0.0134(4) Uani 1 1 d . . . . .
H1AA H 0.666776 0.475055 0.960148 0.016 Uiso 1 1 calc R U . . .
H1AB H 0.755232 0.500588 0.914882 0.016 Uiso 1 1 calc R U . . .
C2A C 0.78699(13) 0.45521(6) 1.03661(16) 0.0137(4) Uani 1 1 d . . . . .
H2A H 0.754437 0.442210 1.101462 0.016 Uiso 1 1 calc R U . . .
C3A C 0.87566(13) 0.47636(6) 1.07529(16) 0.0130(4) Uani 1 1 d . . . . .
H3A H 0.907669 0.490354 1.011352 0.016 Uiso 1 1 calc R U . . .
C4A C 0.85411(13) 0.51102(7) 1.16138(16) 0.0138(4) Uani 1 1 d . . . . .
H4AA H 0.911721 0.523924 1.190179 0.017 Uiso 1 1 calc R U . . .
H4AB H 0.820363 0.497538 1.223640 0.017 Uiso 1 1 calc R U . . .
C5A C 0.79568(13) 0.54681(6) 1.10779(15) 0.0121(3) Uani 1 1 d . . . . .
H5A H 0.831565 0.557416 1.042750 0.015 Uiso 1 1 calc R U . . .
C6A C 0.78198(14) 0.58714(7) 1.18176(16) 0.0145(4) Uani 1 1 d . . . . .
H6AA H 0.743883 0.578989 1.246156 0.017 Uiso 1 1 calc R U . . .
H6AB H 0.842205 0.597537 1.209165 0.017 Uiso 1 1 calc R U . . .
C7A C 0.73515(13) 0.62389(6) 1.11747(16) 0.0147(4) Uani 1 1 d . . . . .
H7AA H 0.776761 0.634182 1.058343 0.018 Uiso 1 1 calc R U . . .
H7AB H 0.723426 0.649044 1.167486 0.018 Uiso 1 1 calc R U . . .
C8A C 0.64422(13) 0.60897(6) 1.06611(15) 0.0113(3) Uani 1 1 d . . . . .
H8A H 0.601521 0.601912 1.128156 0.014 Uiso 1 1 calc R U . . .
C9A C 0.65518(12) 0.56642(6) 0.99669(15) 0.0103(3) Uani 1 1 d . . . . .
H9A H 0.695530 0.574060 0.932831 0.012 Uiso 1 1 calc R U . . .
C10A C 0.70388(13) 0.52839(6) 1.06053(15) 0.0110(3) Uani 1 1 d . . . . .
C11A C 0.56182(13) 0.55320(6) 0.94880(16) 0.0126(3) Uani 1 1 d . . . . .
H11A H 0.569217 0.526677 0.902118 0.015 Uiso 1 1 calc R U . . .
H11B H 0.519242 0.545779 1.009602 0.015 Uiso 1 1 calc R U . . .
C12A C 0.52111(13) 0.59065(6) 0.87989(16) 0.0127(3) Uani 1 1 d . . . . .
H12A H 0.460873 0.581092 0.850686 0.015 Uiso 1 1 calc R U . . .
H12B H 0.561905 0.596266 0.816181 0.015 Uiso 1 1 calc R U . . .
C13A C 0.50807(13) 0.63398(6) 0.94401(15) 0.0115(3) Uani 1 1 d . . . . .
C14A C 0.59998(13) 0.64678(6) 0.99920(15) 0.0108(3) Uani 1 1 d . . . . .
C15A C 0.65768(13) 0.66477(6) 0.90353(16) 0.0137(4) Uani 1 1 d . . . . .
H15A H 0.708781 0.683194 0.931215 0.016 Uiso 1 1 calc R U . . .
H15B H 0.683289 0.640418 0.858768 0.016 Uiso 1 1 calc R U . . .
C16A C 0.59014(13) 0.69238(7) 0.83586(16) 0.0152(4) Uani 1 1 d . . . . .
H16A H 0.606281 0.691332 0.756653 0.018 Uiso 1 1 calc R U . . .
H16B H 0.591114 0.723476 0.860491 0.018 Uiso 1 1 calc R U . . .
C17A C 0.49341(13) 0.67166(6) 0.85558(15) 0.0129(3) Uani 1 1 d . . . . .
H17A H 0.474216 0.657167 0.785254 0.015 Uiso 1 1 calc R U . . .
C18A C 0.42828(13) 0.62905(7) 1.02485(16) 0.0140(4) Uani 1 1 d . . . . .
H18A H 0.371688 0.622994 0.983939 0.021 Uiso 1 1 calc R U . . .
H18B H 0.421104 0.656387 1.066994 0.021 Uiso 1 1 calc R U . . .
H18C H 0.440905 0.604622 1.075442 0.021 Uiso 1 1 calc R U . . .
C19A C 0.64109(13) 0.51304(6) 1.15330(16) 0.0143(4) Uani 1 1 d . . . . .
H19A H 0.629512 0.533196 1.211577 0.017 Uiso 1 1 calc R U . . .
C20A C 0.42097(14) 0.70464(6) 0.88476(16) 0.0137(4) Uani 1 1 d . . . . .
C21A C 0.43349(15) 0.74439(7) 0.9566(2) 0.0233(5) Uani 1 1 d . . . . .
H21A H 0.454736 0.735697 1.030995 0.028 Uiso 1 1 calc R U . . .
H21B H 0.478895 0.764867 0.924027 0.028 Uiso 1 1 calc R U . . .
C22A C 0.33330(14) 0.70357(7) 0.85341(17) 0.0167(4) Uani 1 1 d . . . . .
H22A H 0.306900 0.682100 0.806078 0.020 Uiso 1 1 calc R U . . .
C23A C 0.28412(15) 0.74051(7) 0.90306(18) 0.0175(4) Uani 1 1 d . . . . .
C1A' C 0.95188(13) 0.40833(7) 1.05230(16) 0.0154(4) Uani 1 1 d . . . . .
H1A' H 0.986065 0.384986 1.093510 0.018 Uiso 1 1 calc R U . . .
C2A' C 0.86286(14) 0.38801(7) 1.00605(17) 0.0155(4) Uani 1 1 d . . . . .
C3A' C 0.88511(15) 0.35435(7) 0.91633(18) 0.0181(4) Uani 1 1 d . . . . .
H3A' H 0.827502 0.346993 0.875502 0.022 Uiso 1 1 calc R U . . .
C4A' C 0.95683(14) 0.37067(7) 0.83430(16) 0.0172(4) Uani 1 1 d . . . . .
H4A' H 0.928501 0.393533 0.785658 0.021 Uiso 1 1 calc R U . . .
C5A' C 1.03973(14) 0.39048(7) 0.89253(16) 0.0173(4) Uani 1 1 d . . . . .
H5A' H 1.072869 0.367049 0.934669 0.021 Uiso 1 1 calc R U . . .
C6A' C 1.10487(16) 0.41252(8) 0.81240(18) 0.0243(5) Uani 1 1 d . . . . .
H6AC H 1.126977 0.390751 0.758963 0.036 Uiso 1 1 calc R U . . .
H6AD H 1.157102 0.424835 0.852875 0.036 Uiso 1 1 calc R U . . .
H6AE H 1.072664 0.436220 0.773497 0.036 Uiso 1 1 calc R U . . .
O1B O 0.70788(10) 0.58537(4) 0.47665(12) 0.0140(3) Uani 1 1 d . . . . .
O2B O 0.57504(10) 0.56280(5) 0.63583(11) 0.0136(3) Uani 1 1 d . . . . .
O3B O 0.91095(9) 0.31815(5) 0.56560(11) 0.0122(3) Uani 1 1 d . . . . .
H3BO H 0.8633(18) 0.3021(9) 0.579(2) 0.015 Uiso 1 1 d . U . . .
O4B O 0.9191(2) 0.50419(11) 0.6336(3) 0.0257(9) Uani 0.515(5) 1 d D . P A 1
O4B' O 0.8536(2) 0.47626(12) 0.7336(2) 0.0278(10) Uani 0.485(5) 1 d D . P A 2
O5B O 1.14325(10) 0.23405(5) 0.46132(13) 0.0195(3) Uani 1 1 d . . . . .
O6B O 1.27666(10) 0.23979(5) 0.37168(14) 0.0215(3) Uani 1 1 d . . . . .
O7B O 0.50804(10) 0.59174(5) 0.48337(11) 0.0147(3) Uani 1 1 d . . . . .
O8B O 0.70634(10) 0.63114(5) 0.63129(12) 0.0187(3) Uani 1 1 d . . . . .
H8BO H 0.7403(19) 0.6560(9) 0.620(2) 0.022 Uiso 1 1 d . U . . .
O9B O 0.62709(11) 0.69552(5) 0.51052(12) 0.0181(3) Uani 1 1 d . . . . .
H9BO H 0.6270(19) 0.7156(9) 0.463(2) 0.022 Uiso 1 1 d . U . . .
O10B O 0.56088(12) 0.68579(5) 0.30520(13) 0.0217(3) Uani 1 1 d . . . . .
H10B H 0.5571(19) 0.6803(9) 0.235(2) 0.026 Uiso 1 1 d . U . . .
C1B C 0.77084(13) 0.51197(6) 0.47772(16) 0.0130(4) Uani 1 1 d . . . . .
H1BA H 0.830601 0.524110 0.453544 0.016 Uiso 1 1 calc R U . . .
H1BB H 0.735283 0.503829 0.411255 0.016 Uiso 1 1 calc R U . . .
C2B C 0.71861(13) 0.54673(6) 0.54325(16) 0.0125(3) Uani 1 1 d . . . . .
H2B H 0.754926 0.554507 0.610410 0.015 Uiso 1 1 calc R U . . .
C3B C 0.62603(13) 0.52900(6) 0.57862(16) 0.0126(4) Uani 1 1 d . . . . .
H3B H 0.590824 0.519238 0.512225 0.015 Uiso 1 1 calc R U . . .
C4B C 0.63987(13) 0.49015(6) 0.65552(16) 0.0132(4) Uani 1 1 d . . . . .
H4BA H 0.579601 0.478586 0.679634 0.016 Uiso 1 1 calc R U . . .
H4BB H 0.674304 0.499685 0.721688 0.016 Uiso 1 1 calc R U . . .
C5B C 0.69325(13) 0.45412(6) 0.59524(16) 0.0113(3) Uani 1 1 d . . . . .
H5B H 0.655488 0.445907 0.529563 0.014 Uiso 1 1 calc R U . . .
C6B C 0.70256(14) 0.41225(6) 0.66446(16) 0.0144(4) Uani 1 1 d . . . . .
H6BA H 0.738779 0.418741 0.731545 0.017 Uiso 1 1 calc R U . . .
H6BB H 0.640945 0.402148 0.687768 0.017 Uiso 1 1 calc R U . . .
C7B C 0.74963(14) 0.37591(6) 0.59892(16) 0.0146(4) Uani 1 1 d . . . . .
H7BA H 0.708536 0.366358 0.538496 0.018 Uiso 1 1 calc R U . . .
H7BB H 0.760083 0.350248 0.647717 0.018 Uiso 1 1 calc R U . . .
C8B C 0.84174(13) 0.39061(6) 0.54979(15) 0.0111(3) Uani 1 1 d . . . . .
H8B H 0.882786 0.398071 0.613148 0.013 Uiso 1 1 calc R U . . .
C9B C 0.83140(13) 0.43296(6) 0.48023(15) 0.0108(3) Uani 1 1 d . . . . .
H9B H 0.787937 0.426008 0.418876 0.013 Uiso 1 1 calc R U . . .
C10B C 0.78688(13) 0.47059(6) 0.54969(16) 0.0110(3) Uani 1 1 d . . . . .
C11B C 0.92362(13) 0.44520(6) 0.42718(16) 0.0131(3) Uani 1 1 d . . . . .
H11C H 0.915350 0.471242 0.379038 0.016 Uiso 1 1 calc R U . . .
H11D H 0.968295 0.453023 0.485454 0.016 Uiso 1 1 calc R U . . .
C12B C 0.96103(13) 0.40673(6) 0.35915(16) 0.0134(4) Uani 1 1 d . . . . .
H12C H 1.019349 0.415829 0.324023 0.016 Uiso 1 1 calc R U . . .
H12D H 0.916815 0.399700 0.299759 0.016 Uiso 1 1 calc R U . . .
C13B C 0.97820(13) 0.36488(6) 0.42850(15) 0.0112(3) Uani 1 1 d . . . . .
C14B C 0.88770(13) 0.35239(6) 0.48711(15) 0.0104(3) Uani 1 1 d . . . . .
C15B C 0.82972(13) 0.33173(6) 0.39474(16) 0.0136(4) Uani 1 1 d . . . . .
H15C H 0.780472 0.312973 0.425691 0.016 Uiso 1 1 calc R U . . .
H15D H 0.801596 0.354824 0.348037 0.016 Uiso 1 1 calc R U . . .
C16B C 0.89820(13) 0.30405(7) 0.32831(16) 0.0159(4) Uani 1 1 d . . . . .
H16C H 0.881411 0.304012 0.249255 0.019 Uiso 1 1 calc R U . . .
H16D H 0.898696 0.273237 0.355141 0.019 Uiso 1 1 calc R U . . .
C17B C 0.99413(13) 0.32573(6) 0.34514(15) 0.0129(3) Uani 1 1 d . . . . .
H17B H 1.012776 0.338968 0.273065 0.015 Uiso 1 1 calc R U . . .
C18B C 1.05930(13) 0.37268(7) 0.50567(16) 0.0140(4) Uani 1 1 d . . . . .
H18D H 1.113859 0.380055 0.462204 0.021 Uiso 1 1 calc R U . . .
H18E H 1.071073 0.345924 0.548624 0.021 Uiso 1 1 calc R U . . .
H18F H 1.045027 0.397080 0.555733 0.021 Uiso 1 1 calc R U . . .
C19B C 0.85360(13) 0.48372(7) 0.64127(16) 0.0167(4) Uani 1 1 d D . . . .
H19B H 0.838781 0.473654 0.713232 0.020 Uiso 0.515(5) 1 calc R U P A 1
H19C H 0.903905 0.501153 0.617189 0.020 Uiso 0.485(5) 1 calc R U P A 2
C20B C 1.06657(14) 0.29288(6) 0.37667(16) 0.0136(4) Uani 1 1 d . . . . .
C21B C 1.05658(14) 0.25757(7) 0.46339(19) 0.0210(4) Uani 1 1 d . . . . .
H21C H 1.045621 0.270800 0.536796 0.025 Uiso 1 1 calc R U . . .
H21D H 1.005012 0.237577 0.445479 0.025 Uiso 1 1 calc R U . . .
C22B C 1.15017(14) 0.28921(7) 0.33328(17) 0.0157(4) Uani 1 1 d . . . . .
H22B H 1.174273 0.307378 0.276467 0.019 Uiso 1 1 calc R U . . .
C23B C 1.19912(13) 0.25299(6) 0.38642(17) 0.0154(4) Uani 1 1 d . . . . .
C1B' C 0.56592(13) 0.60130(6) 0.57366(16) 0.0132(4) Uani 1 1 d . . . . .
H1B' H 0.535750 0.624286 0.620294 0.016 Uiso 1 1 calc R U . . .
C2B' C 0.65995(13) 0.61896(6) 0.53513(16) 0.0141(4) Uani 1 1 d . . . . .
C3B' C 0.65024(14) 0.65633(6) 0.45191(17) 0.0147(4) Uani 1 1 d . . . . .
H3B' H 0.710612 0.660831 0.414381 0.018 Uiso 1 1 calc R U . . .
C4B' C 0.57761(15) 0.64619(6) 0.36470(16) 0.0159(4) Uani 1 1 d . . . . .
H4B' H 0.601731 0.623257 0.313108 0.019 Uiso 1 1 calc R U . . .
C5B' C 0.48846(14) 0.62974(7) 0.41679(16) 0.0155(4) Uani 1 1 d . . . . .
H5B' H 0.461512 0.653484 0.463891 0.019 Uiso 1 1 calc R U . . .
C6B' C 0.41916(15) 0.61561(8) 0.33133(17) 0.0213(4) Uani 1 1 d . . . . .
H6BC H 0.404192 0.640681 0.283711 0.032 Uiso 1 1 calc R U . . .
H6BD H 0.363335 0.605233 0.368139 0.032 Uiso 1 1 calc R U . . .
H6BE H 0.444978 0.591727 0.286653 0.032 Uiso 1 1 calc R U . . .

loop_
_atom_site_aniso_label
_atom_site_aniso_U_11
_atom_site_aniso_U_22
_atom_site_aniso_U_33
_atom_site_aniso_U_23
_atom_site_aniso_U_13
_atom_site_aniso_U_12
O1A 0.0157(7) 0.0125(7) 0.0191(7) -0.0023(5) -0.0062(6) 0.0043(5)
O2A 0.0148(7) 0.0168(7) 0.0124(6) -0.0008(5) -0.0035(5) 0.0056(5)
O3A 0.0134(6) 0.0112(6) 0.0137(6) -0.0023(5) 0.0001(5) -0.0018(5)
O4A 0.0277(8) 0.0213(8) 0.0289(8) 0.0027(7) 0.0064(7) -0.0063(7)
O5A 0.0199(7) 0.0164(7) 0.0300(8) -0.0095(6) -0.0048(7) 0.0053(6)
O6A 0.0175(7) 0.0196(8) 0.0397(9) -0.0062(7) -0.0006(7) 0.0059(6)
O7A 0.0149(7) 0.0186(7) 0.0147(6) -0.0036(5) 0.0000(5) 0.0014(5)
O8A 0.0207(8) 0.0166(7) 0.0289(8) 0.0051(6) 0.0035(6) 0.0024(6)
O9A 0.0301(9) 0.0122(7) 0.0289(8) 0.0013(6) -0.0065(7) 0.0058(6)
O10A 0.0265(8) 0.0242(8) 0.0209(7) -0.0084(6) -0.0090(7) 0.0098(7)
C1A 0.0133(9) 0.0117(9) 0.0151(8) -0.0012(7) -0.0024(7) 0.0016(7)
C2A 0.0143(9) 0.0120(9) 0.0150(9) -0.0020(7) -0.0026(7) 0.0024(7)
C3A 0.0116(8) 0.0140(9) 0.0134(8) 0.0012(7) -0.0023(7) 0.0028(7)
C4A 0.0122(8) 0.0170(9) 0.0121(8) -0.0006(7) -0.0020(7) 0.0016(7)
C5A 0.0117(8) 0.0128(9) 0.0119(8) 0.0001(7) -0.0033(7) 0.0007(7)
C6A 0.0135(8) 0.0158(9) 0.0143(9) -0.0031(7) -0.0042(7) 0.0005(7)
C7A 0.0132(9) 0.0127(9) 0.0182(9) -0.0021(7) -0.0054(7) -0.0013(7)
C8A 0.0113(8) 0.0115(8) 0.0112(8) 0.0005(6) -0.0017(6) -0.0013(7)
C9A 0.0088(8) 0.0098(8) 0.0122(8) 0.0003(6) -0.0018(6) -0.0002(6)
C10A 0.0108(8) 0.0108(8) 0.0116(8) 0.0007(6) -0.0009(7) 0.0002(6)
C11A 0.0112(8) 0.0108(8) 0.0159(8) -0.0011(7) -0.0033(7) 0.0005(7)
C12A 0.0123(8) 0.0114(8) 0.0144(8) -0.0019(7) -0.0047(7) 0.0015(7)
C13A 0.0127(8) 0.0096(8) 0.0122(8) 0.0014(6) -0.0015(7) 0.0001(7)
C14A 0.0118(8) 0.0089(8) 0.0116(8) -0.0005(6) -0.0009(7) -0.0001(6)
C15A 0.0131(9) 0.0141(9) 0.0139(8) 0.0016(7) 0.0024(7) -0.0005(7)
C16A 0.0150(9) 0.0149(9) 0.0157(9) 0.0032(7) 0.0027(7) 0.0020(7)
C17A 0.0138(9) 0.0120(8) 0.0129(8) -0.0005(7) -0.0008(7) 0.0021(7)
C18A 0.0116(8) 0.0146(9) 0.0159(9) 0.0007(7) 0.0001(7) -0.0008(7)
C19A 0.0131(9) 0.0149(9) 0.0148(8) 0.0024(7) -0.0013(7) 0.0023(7)
C20A 0.0174(9) 0.0100(8) 0.0136(8) 0.0000(6) -0.0002(7) 0.0005(7)
C21A 0.0185(10) 0.0180(10) 0.0335(12) -0.0114(9) -0.0048(9) 0.0051(8)
C22A 0.0186(9) 0.0121(9) 0.0192(9) -0.0029(7) -0.0025(8) 0.0027(7)
C23A 0.0190(9) 0.0139(9) 0.0197(9) -0.0007(7) -0.0013(8) 0.0027(7)
C1A' 0.0153(9) 0.0157(9) 0.0151(9) -0.0005(7) -0.0034(7) 0.0031(7)
C2A' 0.0141(9) 0.0133(9) 0.0192(9) 0.0019(7) -0.0035(7) 0.0025(7)
C3A' 0.0189(9) 0.0117(9) 0.0238(10) 0.0004(7) -0.0071(8) 0.0040(7)
C4A' 0.0208(10) 0.0165(9) 0.0145(9) -0.0033(7) -0.0052(7) 0.0059(8)
C5A' 0.0167(9) 0.0208(10) 0.0144(9) -0.0038(7) -0.0018(7) 0.0058(8)
C6A' 0.0226(11) 0.0324(12) 0.0178(10) -0.0064(9) 0.0014(8) -0.0008(9)
O1B 0.0150(6) 0.0099(6) 0.0172(7) 0.0015(5) 0.0058(5) 0.0027(5)
O2B 0.0160(6) 0.0122(6) 0.0125(6) 0.0018(5) 0.0046(5) 0.0037(5)
O3B 0.0119(6) 0.0107(6) 0.0140(6) 0.0033(5) -0.0001(5) -0.0017(5)
O4B 0.0182(16) 0.0331(19) 0.0260(16) -0.0079(14) 0.0002(13) -0.0072(13)
O4B' 0.033(2) 0.035(2) 0.0150(16) 0.0065(14) -0.0065(14) -0.0127(16)
O5B 0.0167(7) 0.0151(7) 0.0267(8) 0.0073(6) 0.0022(6) 0.0050(6)
O6B 0.0144(7) 0.0174(7) 0.0327(8) 0.0026(6) 0.0003(6) 0.0042(6)
O7B 0.0155(7) 0.0150(7) 0.0137(6) 0.0021(5) 0.0001(5) -0.0002(5)
O8B 0.0191(7) 0.0168(7) 0.0203(7) -0.0023(6) -0.0028(6) -0.0012(6)
O9B 0.0246(8) 0.0102(7) 0.0196(7) -0.0010(6) 0.0024(6) 0.0029(6)
O10B 0.0329(9) 0.0165(7) 0.0157(7) 0.0039(6) 0.0035(6) 0.0027(6)
C1B 0.0130(9) 0.0112(8) 0.0147(8) 0.0016(7) 0.0037(7) 0.0011(7)
C2B 0.0127(8) 0.0110(8) 0.0139(8) 0.0011(7) 0.0027(7) 0.0009(7)
C3B 0.0125(8) 0.0117(8) 0.0138(8) -0.0007(7) 0.0035(7) 0.0010(7)
C4B 0.0118(8) 0.0147(9) 0.0130(8) 0.0009(7) 0.0043(7) 0.0015(7)
C5B 0.0108(8) 0.0109(8) 0.0121(8) 0.0012(6) 0.0030(7) 0.0008(6)
C6B 0.0156(9) 0.0123(9) 0.0154(9) 0.0028(7) 0.0056(7) 0.0011(7)
C7B 0.0152(9) 0.0119(9) 0.0168(9) 0.0019(7) 0.0052(7) 0.0000(7)
C8B 0.0115(8) 0.0105(8) 0.0112(8) 0.0000(6) 0.0013(7) 0.0013(7)
C9B 0.0112(8) 0.0097(8) 0.0114(8) 0.0002(6) 0.0006(6) 0.0011(6)
C10B 0.0106(8) 0.0100(8) 0.0125(8) 0.0005(6) 0.0011(7) 0.0002(6)
C11B 0.0131(8) 0.0103(8) 0.0159(8) 0.0030(7) 0.0040(7) 0.0018(7)
C12B 0.0140(8) 0.0133(9) 0.0128(8) 0.0029(7) 0.0043(7) 0.0039(7)
C13B 0.0111(8) 0.0105(8) 0.0120(8) 0.0002(6) 0.0007(6) 0.0013(6)
C14B 0.0105(8) 0.0098(8) 0.0110(8) 0.0007(6) 0.0003(6) 0.0009(6)
C15B 0.0128(8) 0.0143(9) 0.0138(8) -0.0020(7) -0.0018(7) 0.0001(7)
C16B 0.0141(9) 0.0178(9) 0.0157(9) -0.0032(7) -0.0021(7) 0.0034(7)
C17B 0.0139(8) 0.0137(9) 0.0112(8) 0.0012(6) 0.0002(7) 0.0033(7)
C18B 0.0112(8) 0.0139(9) 0.0167(9) 0.0009(7) -0.0003(7) -0.0001(7)
C19B 0.0127(9) 0.0186(10) 0.0188(9) -0.0056(8) -0.0007(7) 0.0034(8)
C20B 0.0154(9) 0.0101(8) 0.0152(8) -0.0001(7) -0.0012(7) 0.0007(7)
C21B 0.0155(9) 0.0197(10) 0.0279(11) 0.0103(8) 0.0042(8) 0.0055(8)
C22B 0.0152(9) 0.0129(9) 0.0191(9) 0.0026(7) 0.0015(7) 0.0000(7)
C23B 0.0143(9) 0.0113(8) 0.0205(9) -0.0011(7) -0.0009(7) -0.0016(7)
C1B' 0.0135(9) 0.0131(9) 0.0131(8) -0.0008(6) 0.0023(7) 0.0019(7)
C2B' 0.0141(9) 0.0118(9) 0.0162(9) -0.0014(7) 0.0016(7) 0.0012(7)
C3B' 0.0150(9) 0.0111(9) 0.0180(9) -0.0003(7) 0.0043(7) 0.0026(7)
C4B' 0.0217(10) 0.0120(9) 0.0141(8) 0.0016(7) 0.0038(8) 0.0021(7)
C5B' 0.0173(9) 0.0152(9) 0.0138(8) 0.0014(7) 0.0019(7) 0.0022(7)
C6B' 0.0210(10) 0.0275(11) 0.0154(9) 0.0029(8) -0.0012(8) 0.0005(9)

loop_
_atom_type_symbol
_atom_type_description
_atom_type_scat_dispersion_real
_atom_type_scat_dispersion_imag
_atom_type_scat_source
C C 0.0033 0.0016 'International Tables Vol C Tables 4.2.6.8 and 6.1.1.4'
H H 0.0000 0.0000 'International Tables Vol C Tables 4.2.6.8 and 6.1.1.4'
O O 0.0106 0.0060 'International Tables Vol C Tables 4.2.6.8 and 6.1.1.4'

loop_
_geom_angle_atom_site_label_1
_geom_angle_atom_site_label_2
_geom_angle_atom_site_label_3
_geom_angle
_geom_angle_site_symmetry_1
_geom_angle_site_symmetry_3
_geom_angle_publ_flag
C2A' O1A C2A 110.76(15) . . ?
C1A' O2A C3A 112.34(14) . . ?
C14A O3A H3AO 110.4(17) . . ?
C23A O5A C21A 108.84(16) . . ?
C1A' O7A C5A' 113.64(16) . . ?
C2A' O8A H8AO 104(2) . . ?
C3A' O9A H9AO 106(2) . . ?
C4A' O10A H10A 110.5(19) . . ?
C2A C1A C10A 111.88(15) . . ?
C2A C1A H1AA 109.2 . . ?
C10A C1A H1AA 109.2 . . ?
C2A C1A H1AB 109.2 . . ?
C10A C1A H1AB 109.2 . . ?
H1AA C1A H1AB 107.9 . . ?
O1A C2A C3A 109.82(15) . . ?
O1A C2A C1A 109.09(15) . . ?
C3A C2A C1A 110.57(16) . . ?
O1A C2A H2A 109.1 . . ?
C3A C2A H2A 109.1 . . ?
C1A C2A H2A 109.1 . . ?
O2A C3A C4A 108.75(15) . . ?
O2A C3A C2A 109.73(15) . . ?
C4A C3A C2A 109.30(16) . . ?
O2A C3A H3A 109.7 . . ?
C4A C3A H3A 109.7 . . ?
C2A C3A H3A 109.7 . . ?
C3A C4A C5A 108.42(15) . . ?
C3A C4A H4AA 110.0 . . ?
C5A C4A H4AA 110.0 . . ?
C3A C4A H4AB 110.0 . . ?
C5A C4A H4AB 110.0 . . ?
H4AA C4A H4AB 108.4 . . ?
C4A C5A C6A 113.08(15) . . ?
C4A C5A C10A 112.36(15) . . ?
C6A C5A C10A 112.99(15) . . ?
C4A C5A H5A 105.9 . . ?
C6A C5A H5A 105.9 . . ?
C10A C5A H5A 105.9 . . ?
C7A C6A C5A 110.09(15) . . ?
C7A C6A H6AA 109.6 . . ?
C5A C6A H6AA 109.6 . . ?
C7A C6A H6AB 109.6 . . ?
C5A C6A H6AB 109.6 . . ?
H6AA C6A H6AB 108.2 . . ?
C6A C7A C8A 112.31(16) . . ?
C6A C7A H7AA 109.1 . . ?
C8A C7A H7AA 109.1 . . ?
C6A C7A H7AB 109.1 . . ?
C8A C7A H7AB 109.1 . . ?
H7AA C7A H7AB 107.9 . . ?
C7A C8A C14A 110.78(15) . . ?
C7A C8A C9A 112.21(15) . . ?
C14A C8A C9A 112.07(14) . . ?
C7A C8A H8A 107.2 . . ?
C14A C8A H8A 107.2 . . ?
C9A C8A H8A 107.2 . . ?
C11A C9A C8A 109.43(15) . . ?
C11A C9A C10A 113.47(15) . . ?
C8A C9A C10A 113.15(14) . . ?
C11A C9A H9A 106.8 . . ?
C8A C9A H9A 106.8 . . ?
C10A C9A H9A 106.8 . . ?
C19A C10A C1A 109.76(15) . . ?
C19A C10A C5A 110.67(15) . . ?
C1A C10A C5A 109.20(15) . . ?
C19A C10A C9A 108.64(15) . . ?
C1A C10A C9A 110.63(14) . . ?
C5A C10A C9A 107.92(15) . . ?
C12A C11A C9A 110.90(15) . . ?
C12A C11A H11A 109.5 . . ?
C9A C11A H11A 109.5 . . ?
C12A C11A H11B 109.5 . . ?
C9A C11A H11B 109.5 . . ?
H11A C11A H11B 108.0 . . ?
C11A C12A C13A 113.94(15) . . ?
C11A C12A H12A 108.8 . . ?
C13A C12A H12A 108.8 . . ?
C11A C12A H12B 108.8 . . ?
C13A C12A H12B 108.8 . . ?
H12A C12A H12B 107.7 . . ?
C18A C13A C12A 109.55(16) . . ?
C18A C13A C14A 113.90(15) . . ?
C12A C13A C14A 109.05(15) . . ?
C18A C13A C17A 113.78(16) . . ?
C12A C13A C17A 106.92(14) . . ?
C14A C13A C17A 103.25(15) . . ?
O3A C14A C15A 108.61(15) . . ?
O3A C14A C8A 108.23(14) . . ?
C15A C14A C8A 115.66(15) . . ?
O3A C14A C13A 106.51(14) . . ?
C15A C14A C13A 103.65(15) . . ?
C8A C14A C13A 113.71(15) . . ?
C16A C15A C14A 104.38(15) . . ?
C16A C15A H15A 110.9 . . ?
C14A C15A H15A 110.9 . . ?
C16A C15A H15B 110.9 . . ?
C14A C15A H15B 110.9 . . ?
H15A C15A H15B 108.9 . . ?
C15A C16A C17A 106.12(15) . . ?
C15A C16A H16A 110.5 . . ?
C17A C16A H16A 110.5 . . ?
C15A C16A H16B 110.5 . . ?
C17A C16A H16B 110.5 . . ?
H16A C16A H16B 108.7 . . ?
C20A C17A C16A 113.80(16) . . ?
C20A C17A C13A 114.69(16) . . ?
C16A C17A C13A 105.84(15) . . ?
C20A C17A H17A 107.4 . . ?
C16A C17A H17A 107.4 . . ?
C13A C17A H17A 107.4 . . ?
C13A C18A H18A 109.5 . . ?
C13A C18A H18B 109.5 . . ?
H18A C18A H18B 109.5 . . ?
C13A C18A H18C 109.5 . . ?
H18A C18A H18C 109.5 . . ?
H18B C18A H18C 109.5 . . ?
O4A C19A C10A 125.23(19) . . ?
O4A C19A H19A 117.4 . . ?
C10A C19A H19A 117.4 . . ?
C22A C20A C17A 126.28(18) . . ?
C22A C20A C21A 107.58(18) . . ?
C17A C20A C21A 126.12(18) . . ?
O5A C21A C20A 105.13(17) . . ?
O5A C21A H21A 110.7 . . ?
C20A C21A H21A 110.7 . . ?
O5A C21A H21B 110.7 . . ?
C20A C21A H21B 110.7 . . ?
H21A C21A H21B 108.8 . . ?
C20A C22A C23A 109.50(18) . . ?
C20A C22A H22A 125.3 . . ?
C23A C22A H22A 125.3 . . ?
O6A C23A O5A 121.02(19) . . ?
O6A C23A C22A 130.1(2) . . ?
O5A C23A C22A 108.92(18) . . ?
O2A C1A' O7A 107.84(16) . . ?
O2A C1A' C2A' 112.13(16) . . ?
O7A C1A' C2A' 111.16(16) . . ?
O2A C1A' H1A' 108.5 . . ?
O7A C1A' H1A' 108.5 . . ?
C2A' C1A' H1A' 108.5 . . ?
O1A C2A' O8A 109.27(16) . . ?
O1A C2A' C3A' 107.36(16) . . ?
O8A C2A' C3A' 110.67(17) . . ?
O1A C2A' C1A' 110.86(16) . . ?
O8A C2A' C1A' 108.31(16) . . ?
C3A' C2A' C1A' 110.37(17) . . ?
O9A C3A' C4A' 110.86(17) . . ?
O9A C3A' C2A' 105.97(17) . . ?
C4A' C3A' C2A' 113.16(17) . . ?
O9A C3A' H3A' 108.9 . . ?
C4A' C3A' H3A' 108.9 . . ?
C2A' C3A' H3A' 108.9 . . ?
O10A C4A' C5A' 107.85(16) . . ?
O10A C4A' C3A' 109.96(17) . . ?
C5A' C4A' C3A' 111.63(16) . . ?
O10A C4A' H4A' 109.1 . . ?
C5A' C4A' H4A' 109.1 . . ?
C3A' C4A' H4A' 109.1 . . ?
O7A C5A' C6A' 106.48(17) . . ?
O7A C5A' C4A' 108.80(16) . . ?
C6A' C5A' C4A' 111.92(17) . . ?
O7A C5A' H5A' 109.9 . . ?
C6A' C5A' H5A' 109.9 . . ?
C4A' C5A' H5A' 109.9 . . ?
C5A' C6A' H6AC 109.5 . . ?
C5A' C6A' H6AD 109.5 . . ?
H6AC C6A' H6AD 109.5 . . ?
C5A' C6A' H6AE 109.5 . . ?
H6AC C6A' H6AE 109.5 . . ?
H6AD C6A' H6AE 109.5 . . ?
C2B' O1B C2B 110.98(14) . . ?
C1B' O2B C3B 112.53(14) . . ?
C14B O3B H3BO 109.8(17) . . ?
C23B O5B C21B 109.12(15) . . ?
C1B' O7B C5B' 112.96(15) . . ?
C2B' O8B H8BO 110.9(17) . . ?
C3B' O9B H9BO 105.4(19) . . ?
C4B' O10B H10B 110.2(19) . . ?
C2B C1B C10B 110.03(15) . . ?
C2B C1B H1BA 109.7 . . ?
C10B C1B H1BA 109.7 . . ?
C2B C1B H1BB 109.7 . . ?
C10B C1B H1BB 109.7 . . ?
H1BA C1B H1BB 108.2 . . ?
O1B C2B C3B 110.69(15) . . ?
O1B C2B C1B 109.05(15) . . ?
C3B C2B C1B 110.29(16) . . ?
O1B C2B H2B 108.9 . . ?
C3B C2B H2B 108.9 . . ?
C1B C2B H2B 108.9 . . ?
O2B C3B C2B 110.01(15) . . ?
O2B C3B C4B 108.93(15) . . ?
C2B C3B C4B 109.38(16) . . ?
O2B C3B H3B 109.5 . . ?
C2B C3B H3B 109.5 . . ?
C4B C3B H3B 109.5 . . ?
C3B C4B C5B 109.22(15) . . ?
C3B C4B H4BA 109.8 . . ?
C5B C4B H4BA 109.8 . . ?
C3B C4B H4BB 109.8 . . ?
C5B C4B H4BB 109.8 . . ?
H4BA C4B H4BB 108.3 . . ?
C4B C5B C6B 112.13(15) . . ?
C4B C5B C10B 112.75(15) . . ?
C6B C5B C10B 112.62(15) . . ?
C4B C5B H5B 106.2 . . ?
C6B C5B H5B 106.2 . . ?
C10B C5B H5B 106.2 . . ?
C7B C6B C5B 110.78(15) . . ?
C7B C6B H6BA 109.5 . . ?
C5B C6B H6BA 109.5 . . ?
C7B C6B H6BB 109.5 . . ?
C5B C6B H6BB 109.5 . . ?
H6BA C6B H6BB 108.1 . . ?
C6B C7B C8B 112.72(16) . . ?
C6B C7B H7BA 109.0 . . ?
C8B C7B H7BA 109.0 . . ?
C6B C7B H7BB 109.0 . . ?
C8B C7B H7BB 109.0 . . ?
H7BA C7B H7BB 107.8 . . ?
C7B C8B C14B 110.68(15) . . ?
C7B C8B C9B 111.64(15) . . ?
C14B C8B C9B 113.51(15) . . ?
C7B C8B H8B 106.9 . . ?
C14B C8B H8B 106.9 . . ?
C9B C8B H8B 106.9 . . ?
C11B C9B C8B 110.18(15) . . ?
C11B C9B C10B 114.40(15) . . ?
C8B C9B C10B 110.74(15) . . ?
C11B C9B H9B 107.0 . . ?
C8B C9B H9B 107.0 . . ?
C10B C9B H9B 107.0 . . ?
C19B C10B C1B 107.14(15) . . ?
C19B C10B C5B 112.54(15) . . ?
C1B C10B C5B 109.22(15) . . ?
C19B C10B C9B 108.59(15) . . ?
C1B C10B C9B 110.60(15) . . ?
C5B C10B C9B 108.76(15) . . ?
C12B C11B C9B 110.69(15) . . ?
C12B C11B H11C 109.5 . . ?
C9B C11B H11C 109.5 . . ?
C12B C11B H11D 109.5 . . ?
C9B C11B H11D 109.5 . . ?
H11C C11B H11D 108.1 . . ?
C11B C12B C13B 113.03(15) . . ?
C11B C12B H12C 109.0 . . ?
C13B C12B H12C 109.0 . . ?
C11B C12B H12D 109.0 . . ?
C13B C12B H12D 109.0 . . ?
H12C C12B H12D 107.8 . . ?
C18B C13B C12B 109.41(16) . . ?
C18B C13B C14B 114.61(15) . . ?
C12B C13B C14B 108.31(15) . . ?
C18B C13B C17B 113.35(15) . . ?
C12B C13B C17B 107.08(14) . . ?
C14B C13B C17B 103.66(15) . . ?
O3B C14B C15B 108.37(15) . . ?
O3B C14B C8B 108.47(14) . . ?
C15B C14B C8B 115.36(15) . . ?
O3B C14B C13B 106.18(14) . . ?
C15B C14B C13B 103.49(15) . . ?
C8B C14B C13B 114.44(15) . . ?
C16B C15B C14B 104.43(15) . . ?
C16B C15B H15C 110.9 . . ?
C14B C15B H15C 110.9 . . ?
C16B C15B H15D 110.9 . . ?
C14B C15B H15D 110.9 . . ?
H15C C15B H15D 108.9 . . ?
C15B C16B C17B 106.47(16) . . ?
C15B C16B H16C 110.4 . . ?
C17B C16B H16C 110.4 . . ?
C15B C16B H16D 110.4 . . ?
C17B C16B H16D 110.4 . . ?
H16C C16B H16D 108.6 . . ?
C20B C17B C16B 112.55(16) . . ?
C20B C17B C13B 116.11(16) . . ?
C16B C17B C13B 105.66(15) . . ?
C20B C17B H17B 107.4 . . ?
C16B C17B H17B 107.4 . . ?
C13B C17B H17B 107.4 . . ?
C13B C18B H18D 109.5 . . ?
C13B C18B H18E 109.5 . . ?
H18D C18B H18E 109.5 . . ?
C13B C18B H18F 109.5 . . ?
H18D C18B H18F 109.5 . . ?
H18E C18B H18F 109.5 . . ?
O4B C19B C10B 127.8(2) . . ?
O4B' C19B C10B 131.3(3) . . ?
O4B C19B H19B 116.1 . . ?
C10B C19B H19B 116.1 . . ?
O4B' C19B H19C 114.3 . . ?
C10B C19B H19C 114.3 . . ?
C22B C20B C17B 126.70(18) . . ?
C22B C20B C21B 107.74(17) . . ?
C17B C20B C21B 125.55(18) . . ?
O5B C21B C20B 104.67(16) . . ?
O5B C21B H21C 110.8 . . ?
C20B C21B H21C 110.8 . . ?
O5B C21B H21D 110.8 . . ?
C20B C21B H21D 110.8 . . ?
H21C C21B H21D 108.9 . . ?
C20B C22B C23B 109.57(18) . . ?
C20B C22B H22B 125.2 . . ?
C23B C22B H22B 125.2 . . ?
O6B C23B O5B 121.44(19) . . ?
O6B C23B C22B 129.7(2) . . ?
O5B C23B C22B 108.86(17) . . ?
O2B C1B' O7B 107.69(15) . . ?
O2B C1B' C2B' 111.68(15) . . ?
O7B C1B' C2B' 111.48(15) . . ?
O2B C1B' H1B' 108.6 . . ?
O7B C1B' H1B' 108.6 . . ?
C2B' C1B' H1B' 108.6 . . ?
O8B C2B' O1B 111.57(16) . . ?
O8B C2B' C3B' 113.64(16) . . ?
O1B C2B' C3B' 104.34(15) . . ?
O8B C2B' C1B' 105.55(15) . . ?
O1B C2B' C1B' 109.72(15) . . ?
C3B' C2B' C1B' 112.11(16) . . ?
O9B C3B' C2B' 108.16(16) . . ?
O9B C3B' C4B' 110.46(16) . . ?
C2B' C3B' C4B' 111.91(16) . . ?
O9B C3B' H3B' 108.8 . . ?
C2B' C3B' H3B' 108.8 . . ?
C4B' C3B' H3B' 108.8 . . ?
O10B C4B' C3B' 107.46(16) . . ?
O10B C4B' C5B' 109.88(17) . . ?
C3B' C4B' C5B' 111.59(16) . . ?
O10B C4B' H4B' 109.3 . . ?
C3B' C4B' H4B' 109.3 . . ?
C5B' C4B' H4B' 109.3 . . ?
O7B C5B' C6B' 106.93(17) . . ?
O7B C5B' C4B' 109.02(16) . . ?
C6B' C5B' C4B' 112.16(16) . . ?
O7B C5B' H5B' 109.6 . . ?
C6B' C5B' H5B' 109.6 . . ?
C4B' C5B' H5B' 109.6 . . ?
C5B' C6B' H6BC 109.5 . . ?
C5B' C6B' H6BD 109.5 . . ?
H6BC C6B' H6BD 109.5 . . ?
C5B' C6B' H6BE 109.5 . . ?
H6BC C6B' H6BE 109.5 . . ?
H6BD C6B' H6BE 109.5 . . ?

loop_
_geom_bond_atom_site_label_1
_geom_bond_atom_site_label_2
_geom_bond_distance
_geom_bond_site_symmetry_2
_geom_bond_publ_flag
O1A C2A' 1.407(2) . ?
O1A C2A 1.447(2) . ?
O2A C1A' 1.398(2) . ?
O2A C3A 1.444(2) . ?
O3A C14A 1.447(2) . ?
O3A H3AO 0.89(3) . ?
O4A C19A 1.202(3) . ?
O5A C23A 1.346(3) . ?
O5A C21A 1.450(3) . ?
O6A C23A 1.215(3) . ?
O7A C1A' 1.415(2) . ?
O7A C5A' 1.435(2) . ?
O8A C2A' 1.417(3) . ?
O8A H8AO 0.84(3) . ?
O9A C3A' 1.435(2) . ?
O9A H9AO 0.84(3) . ?
O10A C4A' 1.428(2) . ?
O10A H10A 0.88(3) . ?
C1A C2A 1.523(3) . ?
C1A C10A 1.550(3) . ?
C1A H1AA 0.9900 . ?
C1A H1AB 0.9900 . ?
C2A C3A 1.517(3) . ?
C2A H2A 1.0000 . ?
C3A C4A 1.515(3) . ?
C3A H3A 1.0000 . ?
C4A C5A 1.526(3) . ?
C4A H4AA 0.9900 . ?
C4A H4AB 0.9900 . ?
C5A C6A 1.531(3) . ?
C5A C10A 1.559(3) . ?
C5A H5A 1.0000 . ?
C6A C7A 1.522(3) . ?
C6A H6AA 0.9900 . ?
C6A H6AB 0.9900 . ?
C7A C8A 1.533(3) . ?
C7A H7AA 0.9900 . ?
C7A H7AB 0.9900 . ?
C8A C14A 1.546(3) . ?
C8A C9A 1.550(3) . ?
C8A H8A 1.0000 . ?
C9A C11A 1.533(2) . ?
C9A C10A 1.561(3) . ?
C9A H9A 1.0000 . ?
C10A C19A 1.524(3) . ?
C11A C12A 1.531(3) . ?
C11A H11A 0.9900 . ?
C11A H11B 0.9900 . ?
C12A C13A 1.540(3) . ?
C12A H12A 0.9900 . ?
C12A H12B 0.9900 . ?
C13A C18A 1.529(3) . ?
C13A C14A 1.547(3) . ?
C13A C17A 1.583(3) . ?
C14A C15A 1.534(3) . ?
C15A C16A 1.531(3) . ?
C15A H15A 0.9900 . ?
C15A H15B 0.9900 . ?
C16A C17A 1.562(3) . ?
C16A H16A 0.9900 . ?
C16A H16B 0.9900 . ?
C17A C20A 1.497(3) . ?
C17A H17A 1.0000 . ?
C18A H18A 0.9800 . ?
C18A H18B 0.9800 . ?
C18A H18C 0.9800 . ?
C19A H19A 0.9500 . ?
C20A C22A 1.333(3) . ?
C20A C21A 1.499(3) . ?
C21A H21A 0.9900 . ?
C21A H21B 0.9900 . ?
C22A C23A 1.460(3) . ?
C22A H22A 0.9500 . ?
C1A' C2A' 1.542(3) . ?
C1A' H1A' 1.0000 . ?
C2A' C3A' 1.528(3) . ?
C3A' C4A' 1.526(3) . ?
C3A' H3A' 1.0000 . ?
C4A' C5A' 1.523(3) . ?
C4A' H4A' 1.0000 . ?
C5A' C6A' 1.514(3) . ?
C5A' H5A' 1.0000 . ?
C6A' H6AC 0.9800 . ?
C6A' H6AD 0.9800 . ?
C6A' H6AE 0.9800 . ?
O1B C2B' 1.425(2) . ?
O1B C2B 1.433(2) . ?
O2B C1B' 1.397(2) . ?
O2B C3B 1.444(2) . ?
O3B C14B 1.450(2) . ?
O3B H3BO 0.86(3) . ?
O4B C19B 1.143(3) . ?
O4B' C19B 1.143(3) . ?
O5B C23B 1.349(2) . ?
O5B C21B 1.451(2) . ?
O6B C23B 1.212(2) . ?
O7B C1B' 1.413(2) . ?
O7B C5B' 1.437(2) . ?
O8B C2B' 1.398(2) . ?
O8B H8BO 0.91(3) . ?
O9B C3B' 1.426(2) . ?
O9B H9BO 0.84(3) . ?
O10B C4B' 1.423(2) . ?
O10B H10B 0.87(3) . ?
C1B C2B 1.524(3) . ?
C1B C10B 1.547(3) . ?
C1B H1BA 0.9900 . ?
C1B H1BB 0.9900 . ?
C2B C3B 1.514(3) . ?
C2B H2B 1.0000 . ?
C3B C4B 1.517(3) . ?
C3B H3B 1.0000 . ?
C4B C5B 1.528(3) . ?
C4B H4BA 0.9900 . ?
C4B H4BB 0.9900 . ?
C5B C6B 1.529(3) . ?
C5B C10B 1.555(3) . ?
C5B H5B 1.0000 . ?
C6B C7B 1.523(3) . ?
C6B H6BA 0.9900 . ?
C6B H6BB 0.9900 . ?
C7B C8B 1.535(3) . ?
C7B H7BA 0.9900 . ?
C7B H7BB 0.9900 . ?
C8B C14B 1.540(3) . ?
C8B C9B 1.545(2) . ?
C8B H8B 1.0000 . ?
C9B C11B 1.536(3) . ?
C9B C10B 1.561(3) . ?
C9B H9B 1.0000 . ?
C10B C19B 1.529(3) . ?
C11B C12B 1.530(3) . ?
C11B H11C 0.9900 . ?
C11B H11D 0.9900 . ?
C12B C13B 1.544(3) . ?
C12B H12C 0.9900 . ?
C12B H12D 0.9900 . ?
C13B C18B 1.526(3) . ?
C13B C14B 1.545(3) . ?
C13B C17B 1.577(3) . ?
C14B C15B 1.537(3) . ?
C15B C16B 1.533(3) . ?
C15B H15C 0.9900 . ?
C15B H15D 0.9900 . ?
C16B C17B 1.558(3) . ?
C16B H16C 0.9900 . ?
C16B H16D 0.9900 . ?
C17B C20B 1.502(3) . ?
C17B H17B 1.0000 . ?
C18B H18D 0.9800 . ?
C18B H18E 0.9800 . ?
C18B H18F 0.9800 . ?
C19B H19B 0.9500 . ?
C19B H19C 0.9500 . ?
C20B C22B 1.332(3) . ?
C20B C21B 1.509(3) . ?
C21B H21C 0.9900 . ?
C21B H21D 0.9900 . ?
C22B C23B 1.460(3) . ?
C22B H22B 0.9500 . ?
C1B' C2B' 1.544(3) . ?
C1B' H1B' 1.0000 . ?
C2B' C3B' 1.525(3) . ?
C3B' C4B' 1.528(3) . ?
C3B' H3B' 1.0000 . ?
C4B' C5B' 1.528(3) . ?
C4B' H4B' 1.0000 . ?
C5B' C6B' 1.510(3) . ?
C5B' H5B' 1.0000 . ?
C6B' H6BC 0.9800 . ?
C6B' H6BD 0.9800 . ?
C6B' H6BE 0.9800 . ?

loop_
_geom_hbond_atom_site_label_D
_geom_hbond_atom_site_label_H
_geom_hbond_atom_site_label_A
_geom_hbond_distance_DH
_geom_hbond_distance_HA
_geom_hbond_distance_DA
_geom_hbond_angle_DHA
_geom_hbond_site_symmetry_A
_geom_hbond_publ_flag
O3A H3AO O6A 0.89(3) 1.87(3) 2.739(2) 165(2) 4_567 yes
O8A H8AO O9A 0.84(3) 2.05(3) 2.623(2) 125(3) . yes
O9A H9AO O6A 0.84(3) 2.02(3) 2.809(2) 157(3) 2_665 yes
O10A H10A O3B 0.88(3) 1.90(3) 2.749(2) 162(3) . yes
C2A H2A O4A 1.00 2.52 3.111(3) 117.3 . yes
C4A H4AA O2A 0.99 2.58 3.410(2) 141.2 2_765 yes
C21A H21A O3A 0.99 2.49 3.176(3) 126.4 . yes
C21A H21B O9A 0.99 2.50 3.189(3) 126.4 3_657 yes
C6A' H6AE O4B^a 0.98 2.48 3.349(4) 147.2 2_765 yes
O3B H3BO O6B 0.86(3) 1.89(3) 2.738(2) 167(2) 4_456 yes
O9B H9BO O6B 0.84(3) 2.24(3) 2.943(2) 141(2) 2_765 yes
O10B H10B O3A 0.87(3) 1.98(3) 2.820(2) 161(3) 1_554 yes
C4B H4BA O2B 0.99 2.63 3.528(2) 150.3 2_665 yes
C21B H21C O3B 0.99 2.46 3.069(3) 119.6 . yes
C21B H21D O9B 0.99 2.37 3.288(3) 153.8 3_646 yes

loop_
_geom_torsion_atom_site_label_1
_geom_torsion_atom_site_label_2
_geom_torsion_atom_site_label_3
_geom_torsion_atom_site_label_4
_geom_torsion
_geom_torsion_site_symmetry_1
_geom_torsion_site_symmetry_2
_geom_torsion_site_symmetry_3
_geom_torsion_site_symmetry_4
_geom_torsion_publ_flag
C2A' O1A C2A C3A 59.7(2) . . . . ?
C2A' O1A C2A C1A -178.94(16) . . . . ?
C10A C1A C2A O1A -177.76(15) . . . . ?
C10A C1A C2A C3A -56.9(2) . . . . ?
C1A' O2A C3A C4A 175.50(16) . . . . ?
C1A' O2A C3A C2A 56.0(2) . . . . ?
O1A C2A C3A O2A -58.2(2) . . . . ?
C1A C2A C3A O2A -178.62(15) . . . . ?
O1A C2A C3A C4A -177.35(15) . . . . ?
C1A C2A C3A C4A 62.2(2) . . . . ?
O2A C3A C4A C5A 177.51(15) . . . . ?
C2A C3A C4A C5A -62.7(2) . . . . ?
C3A C4A C5A C6A -171.10(16) . . . . ?
C3A C4A C5A C10A 59.5(2) . . . . ?
C4A C5A C6A C7A 171.91(16) . . . . ?
C10A C5A C6A C7A -59.0(2) . . . . ?
C5A C6A C7A C8A 55.5(2) . . . . ?
C6A C7A C8A C14A -178.59(16) . . . . ?
C6A C7A C8A C9A -52.5(2) . . . . ?
C7A C8A C9A C11A 179.50(15) . . . . ?
C14A C8A C9A C11A -55.1(2) . . . . ?
C7A C8A C9A C10A 51.9(2) . . . . ?
C14A C8A C9A C10A 177.29(15) . . . . ?
C2A C1A C10A C19A -70.1(2) . . . . ?
C2A C1A C10A C5A 51.4(2) . . . . ?
C2A C1A C10A C9A 170.03(16) . . . . ?
C4A C5A C10A C19A 67.5(2) . . . . ?
C6A C5A C10A C19A -61.9(2) . . . . ?
C4A C5A C10A C1A -53.5(2) . . . . ?
C6A C5A C10A C1A 177.12(15) . . . . ?
C4A C5A C10A C9A -173.78(15) . . . . ?
C6A C5A C10A C9A 56.8(2) . . . . ?
C11A C9A C10A C19A -58.0(2) . . . . ?
C8A C9A C10A C19A 67.42(19) . . . . ?
C11A C9A C10A C1A 62.5(2) . . . . ?
C8A C9A C10A C1A -172.03(15) . . . . ?
C11A C9A C10A C5A -178.08(15) . . . . ?
C8A C9A C10A C5A -52.62(19) . . . . ?
C8A C9A C11A C12A 56.97(19) . . . . ?
C10A C9A C11A C12A -175.62(15) . . . . ?
C9A C11A C12A C13A -58.2(2) . . . . ?
C11A C12A C13A C18A -72.1(2) . . . . ?
C11A C12A C13A C14A 53.1(2) . . . . ?
C11A C12A C13A C17A 164.14(16) . . . . ?
C7A C8A C14A O3A -62.33(19) . . . . ?
C9A C8A C14A O3A 171.50(14) . . . . ?
C7A C8A C14A C15A 59.7(2) . . . . ?
C9A C8A C14A C15A -66.4(2) . . . . ?
C7A C8A C14A C13A 179.54(15) . . . . ?
C9A C8A C14A C13A 53.4(2) . . . . ?
C18A C13A C14A O3A -46.9(2) . . . . ?
C12A C13A C14A O3A -169.58(14) . . . . ?
C17A C13A C14A O3A 77.00(16) . . . . ?
C18A C13A C14A C15A -161.37(16) . . . . ?
C12A C13A C14A C15A 75.93(18) . . . . ?
C17A C13A C14A C15A -37.49(17) . . . . ?
C18A C13A C14A C8A 72.2(2) . . . . ?
C12A C13A C14A C8A -50.5(2) . . . . ?
C17A C13A C14A C8A -163.89(15) . . . . ?
O3A C14A C15A C16A -71.93(18) . . . . ?
C8A C14A C15A C16A 166.19(16) . . . . ?
C13A C14A C15A C16A 41.04(18) . . . . ?
C14A C15A C16A C17A -27.84(19) . . . . ?
C15A C16A C17A C20A 131.29(17) . . . . ?
C15A C16A C17A C13A 4.44(19) . . . . ?
C18A C13A C17A C20A 17.9(2) . . . . ?
C12A C13A C17A C20A 138.99(17) . . . . ?
C14A C13A C17A C20A -106.05(18) . . . . ?
C18A C13A C17A C16A 144.21(16) . . . . ?
C12A C13A C17A C16A -94.71(17) . . . . ?
C14A C13A C17A C16A 20.26(18) . . . . ?
C1A C10A C19A O4A -7.7(3) . . . . ?
C5A C10A C19A O4A -128.3(2) . . . . ?
C9A C10A C19A O4A 113.4(2) . . . . ?
C16A C17A C20A C22A 143.4(2) . . . . ?
C13A C17A C20A C22A -94.5(2) . . . . ?
C16A C17A C20A C21A -38.0(3) . . . . ?
C13A C17A C20A C21A 84.1(2) . . . . ?
C23A O5A C21A C20A 0.8(2) . . . . ?
C22A C20A C21A O5A 0.4(2) . . . . ?
C17A C20A C21A O5A -178.39(18) . . . . ?
C17A C20A C22A C23A 177.45(18) . . . . ?
C21A C20A C22A C23A -1.4(2) . . . . ?
C21A O5A C23A O6A 177.6(2) . . . . ?
C21A O5A C23A C22A -1.6(2) . . . . ?
C20A C22A C23A O6A -177.1(2) . . . . ?
C20A C22A C23A O5A 1.9(2) . . . . ?
C3A O2A C1A' O7A 69.50(19) . . . . ?
C3A O2A C1A' C2A' -53.2(2) . . . . ?
C5A' O7A C1A' O2A 174.08(14) . . . . ?
C5A' O7A C1A' C2A' -62.6(2) . . . . ?
C2A O1A C2A' O8A 63.1(2) . . . . ?
C2A O1A C2A' C3A' -176.80(16) . . . . ?
C2A O1A C2A' C1A' -56.2(2) . . . . ?
O2A C1A' C2A' O1A 53.3(2) . . . . ?
O7A C1A' C2A' O1A -67.5(2) . . . . ?
O2A C1A' C2A' O8A -66.5(2) . . . . ?
O7A C1A' C2A' O8A 172.64(16) . . . . ?
O2A C1A' C2A' C3A' 172.15(16) . . . . ?
O7A C1A' C2A' C3A' 51.3(2) . . . . ?
O1A C2A' C3A' O9A -162.76(16) . . . . ?
O8A C2A' C3A' O9A -43.6(2) . . . . ?
C1A' C2A' C3A' O9A 76.3(2) . . . . ?
O1A C2A' C3A' C4A' 75.6(2) . . . . ?
O8A C2A' C3A' C4A' -165.27(16) . . . . ?
C1A' C2A' C3A' C4A' -45.4(2) . . . . ?
O9A C3A' C4A' O10A 48.8(2) . . . . ?
C2A' C3A' C4A' O10A 167.74(16) . . . . ?
O9A C3A' C4A' C5A' -70.8(2) . . . . ?
C2A' C3A' C4A' C5A' 48.1(2) . . . . ?
C1A' O7A C5A' C6A' -175.68(16) . . . . ?
C1A' O7A C5A' C4A' 63.5(2) . . . . ?
O10A C4A' C5A' O7A -175.42(16) . . . . ?
C3A' C4A' C5A' O7A -54.5(2) . . . . ?
O10A C4A' C5A' C6A' 67.2(2) . . . . ?
C3A' C4A' C5A' C6A' -171.92(18) . . . . ?
C2B' O1B C2B C3B 59.0(2) . . . . ?
C2B' O1B C2B C1B -179.51(15) . . . . ?
C10B C1B C2B O1B 177.63(15) . . . . ?
C10B C1B C2B C3B -60.6(2) . . . . ?
C1B' O2B C3B C2B 55.1(2) . . . . ?
C1B' O2B C3B C4B 175.00(15) . . . . ?
O1B C2B C3B O2B -56.3(2) . . . . ?
C1B C2B C3B O2B -177.13(15) . . . . ?
O1B C2B C3B C4B -175.97(15) . . . . ?
C1B C2B C3B C4B 63.3(2) . . . . ?
O2B C3B C4B C5B 179.63(15) . . . . ?
C2B C3B C4B C5B -60.1(2) . . . . ?
C3B C4B C5B C6B -175.02(16) . . . . ?
C3B C4B C5B C10B 56.6(2) . . . . ?
C4B C5B C6B C7B 175.71(16) . . . . ?
C10B C5B C6B C7B -55.8(2) . . . . ?
C5B C6B C7B C8B 53.4(2) . . . . ?
C6B C7B C8B C14B 178.47(16) . . . . ?
C6B C7B C8B C9B -54.1(2) . . . . ?
C7B C8B C9B C11B -176.82(15) . . . . ?
C14B C8B C9B C11B -50.9(2) . . . . ?
C7B C8B C9B C10B 55.6(2) . . . . ?
C14B C8B C9B C10B -178.47(15) . . . . ?
C2B C1B C10B C19B -67.55(19) . . . . ?
C2B C1B C10B C5B 54.6(2) . . . . ?
C2B C1B C10B C9B 174.26(15) . . . . ?
C4B C5B C10B C19B 65.1(2) . . . . ?
C6B C5B C10B C19B -63.0(2) . . . . ?
C4B C5B C10B C1B -53.8(2) . . . . ?
C6B C5B C10B C1B 178.11(15) . . . . ?
C4B C5B C10B C9B -174.56(15) . . . . ?
C6B C5B C10B C9B 57.3(2) . . . . ?
C11B C9B C10B C19B -58.9(2) . . . . ?
C8B C9B C10B C19B 66.37(19) . . . . ?
C11B C9B C10B C1B 58.4(2) . . . . ?
C8B C9B C10B C1B -176.33(15) . . . . ?
C11B C9B C10B C5B 178.37(15) . . . . ?
C8B C9B C10B C5B -56.40(19) . . . . ?
C8B C9B C11B C12B 55.6(2) . . . . ?
C10B C9B C11B C12B -178.91(15) . . . . ?
C9B C11B C12B C13B -60.5(2) . . . . ?
C11B C12B C13B C18B -69.5(2) . . . . ?
C11B C12B C13B C14B 56.0(2) . . . . ?
C11B C12B C13B C17B 167.25(16) . . . . ?
C7B C8B C14B O3B -65.28(19) . . . . ?
C9B C8B C14B O3B 168.28(15) . . . . ?
C7B C8B C14B C15B 56.5(2) . . . . ?
C9B C8B C14B C15B -70.0(2) . . . . ?
C7B C8B C14B C13B 176.39(15) . . . . ?
C9B C8B C14B C13B 50.0(2) . . . . ?
C18B C13B C14B O3B -47.6(2) . . . . ?
C12B C13B C14B O3B -170.05(14) . . . . ?
C17B C13B C14B O3B 76.45(16) . . . . ?
C18B C13B C14B C15B -161.62(16) . . . . ?
C12B C13B C14B C15B 75.94(17) . . . . ?
C17B C13B C14B C15B -37.56(17) . . . . ?
C18B C13B C14B C8B 72.0(2) . . . . ?
C12B C13B C14B C8B -50.4(2) . . . . ?
C17B C13B C14B C8B -163.93(15) . . . . ?
O3B C14B C15B C16B -72.40(18) . . . . ?
C8B C14B C15B C16B 165.81(16) . . . . ?
C13B C14B C15B C16B 40.03(18) . . . . ?
C14B C15B C16B C17B -26.5(2) . . . . ?
C15B C16B C17B C20B 130.79(17) . . . . ?
C15B C16B C17B C13B 3.1(2) . . . . ?
C18B C13B C17B C20B 20.5(2) . . . . ?
C12B C13B C17B C20B 141.29(17) . . . . ?
C14B C13B C17B C20B -104.33(18) . . . . ?
C18B C13B C17B C16B 146.06(16) . . . . ?
C12B C13B C17B C16B -93.19(17) . . . . ?
C14B C13B C17B C16B 21.19(18) . . . . ?
C1B C10B C19B O4B -44.1(3) . . . . ?
C5B C10B C19B O4B -164.2(3) . . . . ?
C9B C10B C19B O4B 75.3(3) . . . . ?
C1B C10B C19B O4B' 136.4(3) . . . . ?
C5B C10B C19B O4B' 16.3(4) . . . . ?
C9B C10B C19B O4B' -104.1(4) . . . . ?
C16B C17B C20B C22B 132.9(2) . . . . ?
C13B C17B C20B C22B -105.1(2) . . . . ?
C16B C17B C20B C21B -46.4(3) . . . . ?
C13B C17B C20B C21B 75.5(3) . . . . ?
C23B O5B C21B C20B 1.5(2) . . . . ?
C22B C20B C21B O5B -0.7(2) . . . . ?
C17B C20B C21B O5B 178.73(18) . . . . ?
C17B C20B C22B C23B -179.72(18) . . . . ?
C21B C20B C22B C23B -0.3(2) . . . . ?
C21B O5B C23B O6B 178.1(2) . . . . ?
C21B O5B C23B C22B -1.7(2) . . . . ?
C20B C22B C23B O6B -178.5(2) . . . . ?
C20B C22B C23B O5B 1.3(2) . . . . ?
C3B O2B C1B' O7B 68.12(19) . . . . ?
C3B O2B C1B' C2B' -54.6(2) . . . . ?
C5B' O7B C1B' O2B 176.17(14) . . . . ?
C5B' O7B C1B' C2B' -61.0(2) . . . . ?
C2B O1B C2B' O8B 59.6(2) . . . . ?
C2B O1B C2B' C3B' -177.26(15) . . . . ?
C2B O1B C2B' C1B' -57.0(2) . . . . ?
O2B C1B' C2B' O8B -65.26(19) . . . . ?
O7B C1B' C2B' O8B 174.21(15) . . . . ?
O2B C1B' C2B' O1B 55.1(2) . . . . ?
O7B C1B' C2B' O1B -65.4(2) . . . . ?
O2B C1B' C2B' C3B' 170.53(15) . . . . ?
O7B C1B' C2B' C3B' 50.0(2) . . . . ?
O8B C2B' C3B' O9B -42.0(2) . . . . ?
O1B C2B' C3B' O9B -163.71(15) . . . . ?
C1B' C2B' C3B' O9B 77.6(2) . . . . ?
O8B C2B' C3B' C4B' -163.87(16) . . . . ?
O1B C2B' C3B' C4B' 74.39(19) . . . . ?
C1B' C2B' C3B' C4B' -44.3(2) . . . . ?
O9B C3B' C4B' O10B 48.1(2) . . . . ?
C2B' C3B' C4B' O10B 168.70(15) . . . . ?
O9B C3B' C4B' C5B' -72.4(2) . . . . ?
C2B' C3B' C4B' C5B' 48.2(2) . . . . ?
C1B' O7B C5B' C6B' -174.48(15) . . . . ?
C1B' O7B C5B' C4B' 64.05(19) . . . . ?
O10B C4B' C5B' O7B -175.57(15) . . . . ?
C3B' C4B' C5B' O7B -56.5(2) . . . . ?
O10B C4B' C5B' C6B' 66.2(2) . . . . ?
C3B' C4B' C5B' C6B' -174.70(17) . . . . ?
